data_4314753
loop_
_publ_author_name
'Shinya Hayami'
'Daisuke Urakami'
'Yoshihiro Kojima'
'Hokuto Yoshizaki'
'Yuuki Yamamoto'
'Kazuya Kato'
'Akira Fuyuhiro'
'Satoshi Kawata'
'Katsuya Inoue'

_publ_section_title
;
 Stabilization of Long-Lived Metastable State in Long Alkylated
 Spin-Crossover Cobalt(II) Compound
;
_journal_name_full 'Inorganic Chemistry'
_journal_page_first 1428
_journal_page_last 1432
_journal_paper_doi 10.1021/ic9015417
_journal_volume 49
_journal_year 2010
_chemical_formula_sum 'C64 H92 B2 Co0.8 F8 Fe0.2 N6 O3'
_chemical_formula_weight 1225.37
_chemical_name_systematic
; 
 ? 
;
_space_group_IT_number 2
_symmetry_cell_setting triclinic
_symmetry_space_group_name_Hall '-P 1'
_symmetry_space_group_name_H-M 'P -1'
_atom_sites_solution_hydrogens geom
_atom_sites_solution_primary direct
_atom_sites_solution_secondary difmap
_audit_creation_method SHELXL-97
_cell_angle_alpha 112.048(13)
_cell_angle_beta 98.065(14)
_cell_angle_gamma 93.067(13)
_cell_formula_units_Z 2
_cell_length_a 8.781(6)
_cell_length_b 19.894(14)
_cell_length_c 19.963(14)
_cell_measurement_temperature 80(2)
_cell_volume 3179(4)
_computing_structure_refinement 'SHELXL-97 (Sheldrick, 1997)'
_computing_structure_solution 'SHELXS-97 (Sheldrick, 1990)'
_diffrn_ambient_temperature 80(2)
_diffrn_measured_fraction_theta_full 0.856
_diffrn_measured_fraction_theta_max 0.856
_diffrn_radiation_monochromator graphite
_diffrn_radiation_source 'fine-focus sealed tube'
_diffrn_radiation_type MoK\a
_diffrn_radiation_wavelength 0.71073
_diffrn_reflns_av_R_equivalents 0.1057
_diffrn_reflns_av_sigmaI/netI 0.2287
_diffrn_reflns_limit_h_max 8
_diffrn_reflns_limit_h_min -11
_diffrn_reflns_limit_k_max 25
_diffrn_reflns_limit_k_min -23
_diffrn_reflns_limit_l_max 23
_diffrn_reflns_limit_l_min -25
_diffrn_reflns_number 18603
_diffrn_reflns_theta_full 28.29
_diffrn_reflns_theta_max 28.29
_diffrn_reflns_theta_min 1.11
_exptl_absorpt_coefficient_mu 0.336
_exptl_crystal_density_diffrn 1.280
_exptl_crystal_density_method 'not measured'
_exptl_crystal_F_000 1302
_refine_diff_density_max 2.425
_refine_diff_density_min -1.305
_refine_diff_density_rms 0.179
_refine_ls_extinction_method none
_refine_ls_goodness_of_fit_ref 0.922
_refine_ls_hydrogen_treatment mixed
_refine_ls_matrix_type full
_refine_ls_number_parameters 770
_refine_ls_number_reflns 13516
_refine_ls_number_restraints 0
_refine_ls_restrained_S_all 0.922
_refine_ls_R_factor_all 0.1908
_refine_ls_R_factor_gt 0.0989
_refine_ls_shift/su_max 0.001
_refine_ls_shift/su_mean 0.000
_refine_ls_structure_factor_coef Fsqd
_refine_ls_weighting_details 'calc w=1/[\s^2^(Fo^2^)+(0.1582P)^2^+0.0000P] where P=(Fo^2^+2Fc^2^)/3'
_refine_ls_weighting_scheme calc
_refine_ls_wR_factor_gt 0.2384
_refine_ls_wR_factor_ref 0.2830
_reflns_number_gt 6073
_reflns_number_total 13516
_reflns_threshold_expression >2sigma(I)
_cod_data_source_file ic9015417_si_001.cif
_cod_data_source_block kon4
_cod_original_formula_sum 'C64 H92 B2 Co0.80 F8 Fe0.20 N6 O3'
_cod_database_code 4314753

loop_
_symmetry_equiv_pos_as_xyz
'x, y, z'
'-x, -y, -z'

loop_
_atom_site_label
_atom_site_type_symbol
_atom_site_fract_x
_atom_site_fract_y
_atom_site_fract_z
_atom_site_U_iso_or_equiv
_atom_site_adp_type
_atom_site_occupancy
_atom_site_symmetry_multiplicity
_atom_site_calc_flag
_atom_site_refinement_flags
_atom_site_disorder_assembly
_atom_site_disorder_group
Co1 Co 0.01929(8) 0.24610(4) 0.02022(4) 0.0200(2) Uani 1 1 d . . .
N5 N 0.0256(5) 0.3121(2) -0.0281(2) 0.0190(11) Uani 1 1 d . . .
C6 C 0.0834(6) 0.8854(3) -0.0371(3) 0.0180(12) Uani 1 1 d . . .
F1 F -0.5222(4) 0.4485(2) -0.2136(2) 0.0455(10) Uani 1 1 d . . .
O2 O 0.0300(4) 0.46051(19) -0.1256(2) 0.0271(10) Uani 1 1 d . . .
N2 N 0.0045(5) 0.1799(2) 0.0706(2) 0.0191(11) Uani 1 1 d . . .
N3 N 0.1487(5) 0.3105(2) 0.1258(2) 0.0207(11) Uani 1 1 d . . .
N1 N -0.1089(5) 0.1515(2) -0.0650(3) 0.0229(11) Uani 1 1 d . . .
N4 N -0.1756(5) 0.2936(2) 0.0444(2) 0.0206(11) Uani 1 1 d . . .
C24 C 0.1506(6) 0.3629(3) -0.1006(3) 0.0203(13) Uani 1 1 d . . .
H16 H 0.2321 0.3637 -0.1270 0.024 Uiso 1 1 calc R . .
C11 C 0.1602(6) 0.2749(3) 0.1722(3) 0.0220(13) Uani 1 1 d . . .
O1 O 0.0777(4) 0.94247(18) -0.1910(2) 0.0259(10) Uani 1 1 d . . .
C23 C 0.0360(6) 0.4108(3) -0.0950(3) 0.0203(13) Uani 1 1 d . . .
N6 N 0.2157(5) 0.2230(2) -0.0219(2) 0.0225(11) Uani 1 1 d . . .
C59 C 0.2935(6) 0.9855(3) -0.5664(3) 0.0246(13) Uani 1 1 d . . .
H78 H 0.3675 1.0172 -0.5220 0.030 Uiso 1 1 calc R . .
H79 H 0.3540 0.9543 -0.6019 0.030 Uiso 1 1 calc R . .
C4 C -0.2257(6) 0.0314(3) -0.0896(3) 0.0273(14) Uani 1 1 d . . .
H4 H -0.2490 -0.0059 -0.0725 0.033 Uiso 1 1 calc R . .
C18 C -0.4331(6) 0.3691(3) 0.0690(3) 0.0221(13) Uani 1 1 d . . .
H13 H -0.5206 0.3952 0.0778 0.027 Uiso 1 1 calc R . .
F2 F -0.5182(5) 0.3853(2) -0.1394(3) 0.0627(13) Uani 1 1 d . . .
C10 C 0.0656(6) 0.2019(3) 0.1421(3) 0.0229(14) Uani 1 1 d . . .
C25 C 0.1394(6) 0.3144(3) -0.0657(3) 0.0182(12) Uani 1 1 d . . .
C47 C 0.1336(7) 0.4606(3) -0.1760(3) 0.0260(14) Uani 1 1 d . . .
H55 H 0.1266 0.4117 -0.2156 0.031 Uiso 1 1 calc R . .
H54 H 0.2421 0.4753 -0.1500 0.031 Uiso 1 1 calc R . .
C38 C -0.6984(7) 0.2423(3) -0.4256(3) 0.0293(15) Uani 1 1 d . . .
H36 H -0.5914 0.2362 -0.4352 0.035 Uiso 1 1 calc R . .
H35 H -0.7696 0.2070 -0.4690 0.035 Uiso 1 1 calc R . .
C19 C -0.3319(6) 0.3834(3) 0.0281(3) 0.0207(13) Uani 1 1 d . . .
H14 H -0.3502 0.4187 0.0074 0.025 Uiso 1 1 calc R . .
C61 C 0.3209(7) 1.0842(3) -0.6180(3) 0.0282(14) Uani 1 1 d . . .
H82 H 0.3909 1.1163 -0.5723 0.034 Uiso 1 1 calc R . .
H83 H 0.3855 1.0543 -0.6522 0.034 Uiso 1 1 calc R . .
C55 C 0.2637(7) 0.8072(3) -0.4410(3) 0.0252(14) Uani 1 1 d . . .
H70 H 0.3424 0.8428 -0.4012 0.030 Uiso 1 1 calc R . .
H71 H 0.3193 0.7717 -0.4756 0.030 Uiso 1 1 calc R . .
C49 C 0.1810(7) 0.5343(3) -0.2550(3) 0.0249(14) Uani 1 1 d . . .
H58 H 0.2875 0.5523 -0.2273 0.030 Uiso 1 1 calc R . .
H59 H 0.1858 0.4899 -0.2987 0.030 Uiso 1 1 calc R . .
C20 C -0.2033(6) 0.3460(3) 0.0172(3) 0.0182(12) Uani 1 1 d . . .
C28 C 0.4699(6) 0.1979(3) -0.0932(3) 0.0316(16) Uani 1 1 d . . .
H18 H 0.5558 0.1882 -0.1181 0.038 Uiso 1 1 calc R . .
C17 C -0.4063(6) 0.3165(3) 0.0973(3) 0.0245(14) Uani 1 1 d . . .
H12 H -0.4756 0.3053 0.1252 0.029 Uiso 1 1 calc R . .
C12 C 0.2572(6) 0.3020(3) 0.2387(3) 0.0240(13) Uani 1 1 d . . .
H7 H 0.2671 0.2745 0.2688 0.029 Uiso 1 1 calc R . .
C56 C 0.1716(7) 0.8474(3) -0.4812(3) 0.0299(15) Uani 1 1 d . . .
H72 H 0.0956 0.8116 -0.5222 0.036 Uiso 1 1 calc R . .
H73 H 0.1130 0.8817 -0.4471 0.036 Uiso 1 1 calc R . .
C27 C 0.3744(6) 0.2494(3) -0.1001(3) 0.0271(14) Uani 1 1 d . . .
H17 H 0.3942 0.2759 -0.1294 0.033 Uiso 1 1 calc R . .
C33 C -0.7157(7) 0.0184(3) -0.2622(3) 0.0274(15) Uani 1 1 d . . .
H26 H -0.7291 -0.0357 -0.2811 0.033 Uiso 1 1 calc R . .
H25 H -0.6115 0.0355 -0.2316 0.033 Uiso 1 1 calc R . .
C57 C 0.2716(7) 0.8897(3) -0.5115(3) 0.0246(14) Uani 1 1 d . . .
H75 H 0.3219 0.8546 -0.5492 0.030 Uiso 1 1 calc R . .
H74 H 0.3546 0.9215 -0.4713 0.030 Uiso 1 1 calc R . .
F3 F -0.3133(4) 0.39059(18) -0.19447(19) 0.0363(9) Uani 1 1 d . . .
C36 C -0.7042(7) 0.1440(3) -0.3736(3) 0.0266(14) Uani 1 1 d . . .
H32 H -0.6054 0.1312 -0.3911 0.032 Uiso 1 1 calc R . .
H31 H -0.7896 0.1140 -0.4135 0.032 Uiso 1 1 calc R . .
C9 C 0.0372(6) 0.1619(3) 0.1827(3) 0.0209(13) Uani 1 1 d . . .
H6 H 0.0783 0.1797 0.2336 0.025 Uiso 1 1 calc R . .
C52 C 0.1463(7) 0.6788(3) -0.3437(4) 0.0322(15) Uani 1 1 d . . .
H65 H 0.1003 0.7144 -0.3045 0.039 Uiso 1 1 calc R . .
H64 H 0.0604 0.6501 -0.3841 0.039 Uiso 1 1 calc R . .
C22 C -0.0817(6) 0.4076(3) -0.0568(3) 0.0205(13) Uani 1 1 d . . .
H15 H -0.1595 0.4396 -0.0529 0.025 Uiso 1 1 calc R . .
F4 F -0.3626(5) 0.49228(19) -0.1024(2) 0.0508(11) Uani 1 1 d . . .
C31 C -0.8406(6) 0.0159(3) -0.1561(3) 0.0235(14) Uani 1 1 d . . .
H22 H -0.7341 0.0144 -0.1330 0.028 Uiso 1 1 calc R . .
H21 H -0.8950 0.0469 -0.1175 0.028 Uiso 1 1 calc R . .
C40 C -0.7054(7) 0.3390(3) -0.4819(3) 0.0316(15) Uani 1 1 d . . .
H40 H -0.5946 0.3377 -0.4862 0.038 Uiso 1 1 calc R . .
H39 H -0.7660 0.3014 -0.5274 0.038 Uiso 1 1 calc R . .
C60 C 0.2097(7) 1.0335(3) -0.6001(3) 0.0259(14) Uani 1 1 d . . .
H81 H 0.1461 1.0635 -0.5655 0.031 Uiso 1 1 calc R . .
H80 H 0.1389 1.0019 -0.6456 0.031 Uiso 1 1 calc R . .
C54 C 0.1641(7) 0.7666(3) -0.4078(4) 0.0319(15) Uani 1 1 d . . .
H69 H 0.1155 0.8028 -0.3702 0.038 Uiso 1 1 calc R . .
H68 H 0.0799 0.7342 -0.4468 0.038 Uiso 1 1 calc R . .
C7 C 0.1149(6) 0.9302(3) -0.0741(3) 0.0252(14) Uani 1 1 d . . .
H5 H 0.1767 0.9760 -0.0493 0.030 Uiso 1 1 calc R . .
C21 C -0.0857(6) 0.3578(3) -0.0243(3) 0.0181(12) Uani 1 1 d . . .
C50 C 0.1166(7) 0.5921(3) -0.2792(3) 0.0292(14) Uani 1 1 d . . .
H61 H 0.0886 0.6310 -0.2361 0.035 Uiso 1 1 calc R . .
H60 H 0.0201 0.5699 -0.3152 0.035 Uiso 1 1 calc R . .
C51 C 0.2241(6) 0.6273(3) -0.3135(3) 0.0248(14) Uani 1 1 d . . .
H62 H 0.3155 0.6547 -0.2760 0.030 Uiso 1 1 calc R . .
H63 H 0.2611 0.5885 -0.3537 0.030 Uiso 1 1 calc R . .
C26 C 0.2496(6) 0.2610(3) -0.0633(3) 0.0189(12) Uani 1 1 d . . .
C53 C 0.2524(7) 0.7210(3) -0.3727(3) 0.0312(15) Uani 1 1 d . . .
H66 H 0.3331 0.7534 -0.3317 0.037 Uiso 1 1 calc R . .
H67 H 0.3049 0.6860 -0.4094 0.037 Uiso 1 1 calc R . .
C58 C 0.1852(7) 0.9367(3) -0.5454(4) 0.0297(15) Uani 1 1 d . . .
H77 H 0.1243 0.9678 -0.5101 0.036 Uiso 1 1 calc R . .
H76 H 0.1117 0.9046 -0.5898 0.036 Uiso 1 1 calc R . .
C62 C 0.2354(8) 1.1313(3) -0.6525(4) 0.0371(17) Uani 1 1 d . . .
H84 H 0.1577 1.1001 -0.6946 0.056 Uiso 1 1 calc R . .
H85 H 0.3096 1.1578 -0.6689 0.056 Uiso 1 1 calc R . .
H86 H 0.1842 1.1663 -0.6161 0.056 Uiso 1 1 calc R . .
C8 C 0.0541(6) 0.9064(3) -0.1476(3) 0.0215(13) Uani 1 1 d . . .
C15 C 0.2289(6) 0.3777(3) 0.1499(3) 0.0244(14) Uani 1 1 d . . .
H10 H 0.2179 0.4047 0.1194 0.029 Uiso 1 1 calc R . .
C34 C -0.7230(7) 0.0415(3) -0.3268(3) 0.0275(14) Uani 1 1 d . . .
H27 H -0.8219 0.0188 -0.3607 0.033 Uiso 1 1 calc R . .
H28 H -0.6380 0.0220 -0.3536 0.033 Uiso 1 1 calc R . .
C35 C -0.7108(7) 0.1246(3) -0.3067(3) 0.0264(14) Uani 1 1 d . . .
H30 H -0.8014 0.1439 -0.2845 0.032 Uiso 1 1 calc R . .
H29 H -0.6165 0.1483 -0.2697 0.032 Uiso 1 1 calc R . .
C48 C 0.0796(7) 0.5154(3) -0.2067(3) 0.0293(15) Uani 1 1 d . . .
H57 H 0.0708 0.5611 -0.1651 0.035 Uiso 1 1 calc R . .
H56 H -0.0256 0.4966 -0.2358 0.035 Uiso 1 1 calc R . .
C14 C 0.3251(7) 0.4081(3) 0.2165(3) 0.0295(16) Uani 1 1 d . . .
H9 H 0.3805 0.4552 0.2314 0.035 Uiso 1 1 calc R . .
C29 C 0.4378(7) 1.1613(3) -0.0498(3) 0.0321(16) Uani 1 1 d . . .
H19 H 0.5024 1.1264 -0.0441 0.038 Uiso 1 1 calc R . .
C44 C -0.7297(8) 0.5365(3) -0.5888(3) 0.0347(16) Uani 1 1 d . . .
H47 H -0.7592 0.4983 -0.6389 0.042 Uiso 1 1 calc R . .
H48 H -0.6157 0.5479 -0.5786 0.042 Uiso 1 1 calc R . .
C32 C -0.8356(6) 0.0470(3) -0.2144(3) 0.0242(14) Uani 1 1 d . . .
H23 H -0.9388 0.0354 -0.2460 0.029 Uiso 1 1 calc R . .
H24 H -0.8137 0.1008 -0.1902 0.029 Uiso 1 1 calc R . .
C39 C -0.7315(8) 0.3194(3) -0.4167(3) 0.0348(16) Uani 1 1 d . . .
H37 H -0.6643 0.3546 -0.3717 0.042 Uiso 1 1 calc R . .
H38 H -0.8403 0.3246 -0.4097 0.042 Uiso 1 1 calc R . .
C13 C 0.3409(6) 0.3705(3) 0.2615(3) 0.0276(15) Uani 1 1 d . . .
H8 H 0.4081 0.3908 0.3077 0.033 Uiso 1 1 calc R . .
C42 C -0.7175(7) 0.4360(3) -0.5376(3) 0.0336(15) Uani 1 1 d . . .
H44 H -0.6042 0.4412 -0.5361 0.040 Uiso 1 1 calc R . .
H43 H -0.7648 0.3968 -0.5851 0.040 Uiso 1 1 calc R . .
C5 C -0.1428(6) 0.0971(3) -0.0413(3) 0.0199(13) Uani 1 1 d . . .
C46 C -0.7447(9) 0.6392(4) -0.6354(4) 0.052(2) Uani 1 1 d . . .
H51 H -0.6313 0.6475 -0.6242 0.078 Uiso 1 1 calc R . .
H52 H -0.7863 0.6859 -0.6270 0.078 Uiso 1 1 calc R . .
H53 H -0.7781 0.6062 -0.6868 0.078 Uiso 1 1 calc R . .
C16 C -0.2750(6) 0.2798(3) 0.0842(3) 0.0217(13) Uani 1 1 d . . .
H11 H -0.2557 0.2439 0.1041 0.026 Uiso 1 1 calc R . .
C1 C -0.1550(6) 0.1401(3) -0.1347(3) 0.0252(14) Uani 1 1 d . . .
H1 H -0.1294 0.1778 -0.1509 0.030 Uiso 1 1 calc R . .
C37 C -0.7165(7) 0.2242(3) -0.3586(3) 0.0303(15) Uani 1 1 d . . .
H33 H -0.6353 0.2547 -0.3167 0.036 Uiso 1 1 calc R . .
H34 H -0.8184 0.2365 -0.3447 0.036 Uiso 1 1 calc R . .
C2 C -0.2395(6) 0.0753(3) -0.1856(3) 0.0255(14) Uani 1 1 d . . .
H2 H -0.2725 0.0692 -0.2351 0.031 Uiso 1 1 calc R . .
C41 C -0.7507(9) 0.4136(3) -0.4757(4) 0.0447(19) Uani 1 1 d . . .
H42 H -0.8628 0.4138 -0.4741 0.054 Uiso 1 1 calc R . .
H41 H -0.6946 0.4507 -0.4287 0.054 Uiso 1 1 calc R . .
C30 C 0.3126(6) 1.1750(3) -0.0145(3) 0.0302(15) Uani 1 1 d . . .
H20 H 0.2937 1.1499 0.0161 0.036 Uiso 1 1 calc R . .
C45 C -0.8041(12) 0.6053(4) -0.5859(4) 0.066(3) Uani 1 1 d . . .
H50 H -0.9177 0.5927 -0.6007 0.079 Uiso 1 1 calc R . .
H49 H -0.7832 0.6417 -0.5347 0.079 Uiso 1 1 calc R . .
B2 B 0.5121(11) 1.1417(5) 0.1604(6) 0.062(3) Uani 1 1 d . . .
C43 C -0.7785(10) 0.5067(3) -0.5336(4) 0.054(2) Uani 1 1 d . . .
H45 H -0.7427 0.5440 -0.4835 0.065 Uiso 1 1 calc R . .
H46 H -0.8930 0.4991 -0.5416 0.065 Uiso 1 1 calc R . .
B1 B -0.4301(8) 0.4296(4) -0.1640(5) 0.037(2) Uani 1 1 d . . .
C3 C -0.2741(7) 0.0200(3) -0.1614(3) 0.0277(14) Uani 1 1 d . . .
H3 H -0.3305 -0.0251 -0.1945 0.033 Uiso 1 1 calc R . .
O3 O 0.3241(5) 0.7555(2) 0.2021(2) 0.0394(12) Uani 1 1 d . . .
H92 H 0.2512 0.7257 0.1721 0.059 Uiso 1 1 calc R . .
C64 C 0.2842(7) 0.7815(3) 0.2740(3) 0.0359(16) Uani 1 1 d . . .
H91 H 0.3074 0.8353 0.2967 0.043 Uiso 1 1 calc R . .
H90 H 0.3490 0.7611 0.3048 0.043 Uiso 1 1 calc R . .
C63 C 0.1161(7) 0.7609(4) 0.2729(4) 0.0423(18) Uani 1 1 d . . .
H87 H 0.0513 0.7801 0.2417 0.063 Uiso 1 1 calc R . .
H88 H 0.0937 0.7816 0.3229 0.063 Uiso 1 1 calc R . .
H89 H 0.0940 0.7076 0.2534 0.063 Uiso 1 1 calc R . .
F9 F 0.6003(7) 1.2041(3) 0.1785(3) 0.092(2) Uani 0.95 1 d P . .
F5 F 0.3644(6) 1.1386(3) 0.1366(3) 0.0845(19) Uani 0.90 1 d P . .
F8 F 0.5382(13) 1.0989(7) 0.0797(6) 0.168(5) Uani 0.75 1 d P . .
F7 F 0.5732(6) 1.0924(3) 0.1759(6) 0.151(4) Uani 1 1 d . . .
F6 F 0.4576(15) 1.1518(5) 0.2324(6) 0.077(4) Uani 0.40 1 d P . .

loop_
_atom_site_aniso_label
_atom_site_aniso_U_11
_atom_site_aniso_U_22
_atom_site_aniso_U_33
_atom_site_aniso_U_23
_atom_site_aniso_U_13
_atom_site_aniso_U_12
Co1 0.0189(4) 0.0110(3) 0.0340(5) 0.0094(3) 0.0134(3) 0.0067(3)
N5 0.018(2) 0.011(2) 0.026(2) 0.0026(19) 0.009(2) 0.0037(18)
C6 0.012(3) 0.018(3) 0.027(3) 0.011(2) 0.006(2) 0.008(2)
F1 0.026(2) 0.055(2) 0.079(3) 0.050(2) 0.011(2) 0.0165(18)
O2 0.031(2) 0.0188(19) 0.044(2) 0.0197(18) 0.020(2) 0.0101(17)
N2 0.016(2) 0.012(2) 0.029(3) 0.0034(19) 0.010(2) 0.0056(18)
N3 0.019(2) 0.014(2) 0.034(3) 0.012(2) 0.012(2) 0.0074(18)
N1 0.020(2) 0.014(2) 0.037(3) 0.006(2) 0.017(2) 0.0097(18)
N4 0.024(2) 0.011(2) 0.026(3) 0.0074(19) 0.003(2) 0.0017(19)
C24 0.015(3) 0.018(3) 0.031(3) 0.009(2) 0.013(2) 0.003(2)
C11 0.021(3) 0.012(2) 0.037(3) 0.009(2) 0.015(3) 0.009(2)
O1 0.030(2) 0.0130(18) 0.037(2) 0.0108(17) 0.0117(19) 0.0010(16)
C23 0.026(3) 0.016(3) 0.025(3) 0.014(2) 0.008(3) 0.004(2)
N6 0.024(3) 0.014(2) 0.029(3) 0.006(2) 0.009(2) 0.000(2)
C59 0.024(3) 0.018(3) 0.038(3) 0.015(3) 0.009(3) 0.012(2)
C4 0.025(3) 0.021(3) 0.036(4) 0.009(3) 0.012(3) 0.001(2)
C18 0.021(3) 0.014(3) 0.031(3) 0.009(2) 0.003(3) 0.007(2)
F2 0.045(2) 0.068(3) 0.116(4) 0.073(3) 0.038(3) 0.016(2)
C10 0.016(3) 0.014(3) 0.038(4) 0.006(2) 0.011(3) 0.004(2)
C25 0.016(3) 0.012(2) 0.027(3) 0.007(2) 0.008(2) 0.003(2)
C47 0.034(3) 0.018(3) 0.034(3) 0.014(2) 0.017(3) 0.001(2)
C38 0.036(4) 0.018(3) 0.042(4) 0.016(3) 0.017(3) 0.009(2)
C19 0.020(3) 0.013(2) 0.030(3) 0.007(2) 0.006(3) 0.007(2)
C61 0.030(3) 0.022(3) 0.036(3) 0.014(3) 0.008(3) 0.006(2)
C55 0.027(3) 0.019(3) 0.036(3) 0.015(3) 0.010(3) 0.009(2)
C49 0.036(3) 0.016(3) 0.029(3) 0.011(2) 0.014(3) 0.008(2)
C20 0.023(3) 0.011(2) 0.023(3) 0.010(2) 0.003(2) 0.002(2)
C28 0.009(3) 0.021(3) 0.052(4) -0.002(3) 0.010(3) 0.009(2)
C17 0.020(3) 0.019(3) 0.033(3) 0.006(2) 0.012(3) 0.001(2)
C12 0.024(3) 0.017(3) 0.032(3) 0.009(2) 0.009(3) 0.009(2)
C56 0.026(3) 0.024(3) 0.050(4) 0.021(3) 0.016(3) 0.010(2)
C27 0.020(3) 0.023(3) 0.037(3) 0.008(3) 0.008(3) 0.001(2)
C33 0.032(3) 0.014(3) 0.042(4) 0.010(2) 0.024(3) 0.010(2)
C57 0.029(3) 0.022(3) 0.032(3) 0.017(3) 0.015(3) 0.010(2)
F3 0.035(2) 0.0312(18) 0.050(2) 0.0176(17) 0.0216(18) 0.0175(15)
C36 0.029(3) 0.020(3) 0.034(3) 0.011(3) 0.011(3) 0.004(2)
C9 0.020(3) 0.019(3) 0.023(3) 0.007(2) 0.006(2) 0.006(2)
C52 0.031(3) 0.023(3) 0.054(4) 0.023(3) 0.020(3) 0.010(3)
C22 0.019(3) 0.014(2) 0.032(3) 0.010(2) 0.011(3) 0.008(2)
F4 0.061(3) 0.029(2) 0.067(3) 0.017(2) 0.022(2) 0.0239(19)
C31 0.025(3) 0.011(2) 0.035(3) 0.007(2) 0.015(3) 0.004(2)
C40 0.041(4) 0.018(3) 0.041(4) 0.016(3) 0.012(3) 0.009(3)
C60 0.027(3) 0.018(3) 0.040(4) 0.015(3) 0.013(3) 0.011(2)
C54 0.033(3) 0.021(3) 0.054(4) 0.021(3) 0.023(3) 0.014(3)
C7 0.025(3) 0.012(3) 0.040(4) 0.008(2) 0.014(3) 0.001(2)
C21 0.018(3) 0.010(2) 0.025(3) 0.003(2) 0.006(2) 0.004(2)
C50 0.029(3) 0.025(3) 0.042(4) 0.019(3) 0.011(3) 0.012(3)
C51 0.027(3) 0.017(3) 0.037(3) 0.014(2) 0.015(3) 0.009(2)
C26 0.017(3) 0.011(2) 0.023(3) 0.000(2) 0.003(2) 0.006(2)
C53 0.034(4) 0.025(3) 0.040(4) 0.016(3) 0.014(3) 0.006(3)
C58 0.024(3) 0.025(3) 0.052(4) 0.022(3) 0.017(3) 0.012(2)
C62 0.046(4) 0.024(3) 0.047(4) 0.019(3) 0.009(3) 0.003(3)
C8 0.020(3) 0.011(2) 0.032(3) 0.004(2) 0.013(3) 0.007(2)
C15 0.024(3) 0.015(3) 0.039(3) 0.010(2) 0.018(3) 0.008(2)
C34 0.033(3) 0.017(3) 0.039(3) 0.012(3) 0.016(3) 0.011(2)
C35 0.035(3) 0.015(3) 0.037(3) 0.012(2) 0.021(3) 0.011(2)
C48 0.035(3) 0.023(3) 0.035(3) 0.012(3) 0.019(3) 0.004(3)
C14 0.032(3) 0.015(3) 0.043(4) 0.007(3) 0.024(3) 0.004(2)
C29 0.023(3) 0.013(3) 0.048(4) -0.001(3) 0.002(3) 0.008(2)
C44 0.052(4) 0.019(3) 0.034(4) 0.010(3) 0.009(3) 0.003(3)
C32 0.024(3) 0.012(3) 0.035(3) 0.007(2) 0.009(3) 0.001(2)
C39 0.048(4) 0.019(3) 0.049(4) 0.018(3) 0.026(3) 0.013(3)
C13 0.020(3) 0.021(3) 0.033(3) -0.001(3) 0.009(3) 0.002(2)
C42 0.039(4) 0.022(3) 0.046(4) 0.016(3) 0.013(3) 0.010(3)
C5 0.015(3) 0.016(3) 0.033(3) 0.011(2) 0.010(2) 0.006(2)
C46 0.082(6) 0.029(4) 0.052(5) 0.022(3) 0.016(4) 0.007(4)
C16 0.019(3) 0.015(3) 0.033(3) 0.010(2) 0.011(3) 0.001(2)
C1 0.023(3) 0.026(3) 0.031(3) 0.011(3) 0.014(3) 0.013(2)
C37 0.037(4) 0.022(3) 0.041(4) 0.016(3) 0.020(3) 0.012(3)
C2 0.020(3) 0.033(3) 0.029(3) 0.016(3) 0.010(3) 0.015(2)
C41 0.079(5) 0.018(3) 0.050(4) 0.018(3) 0.031(4) 0.020(3)
C30 0.023(3) 0.013(3) 0.045(4) 0.000(3) 0.004(3) 0.004(2)
C45 0.139(8) 0.027(4) 0.052(5) 0.025(3) 0.048(5) 0.034(5)
B2 0.038(5) 0.031(4) 0.118(9) 0.021(5) 0.037(6) 0.003(4)
C43 0.108(7) 0.025(3) 0.048(4) 0.024(3) 0.037(5) 0.028(4)
B1 0.021(4) 0.035(4) 0.072(6) 0.036(4) 0.021(4) 0.011(3)
C3 0.028(3) 0.017(3) 0.031(3) 0.002(3) 0.001(3) 0.006(2)
O3 0.045(3) 0.027(2) 0.053(3) 0.018(2) 0.023(2) 0.012(2)
C64 0.041(4) 0.022(3) 0.044(4) 0.011(3) 0.010(3) 0.006(3)
C63 0.041(4) 0.045(4) 0.049(4) 0.022(3) 0.022(3) 0.012(3)
F9 0.137(5) 0.051(3) 0.093(4) 0.039(3) 0.018(4) -0.042(3)
F5 0.052(3) 0.058(3) 0.132(5) 0.027(4) 0.000(3) 0.035(3)
F8 0.144(9) 0.235(13) 0.136(8) 0.066(9) 0.053(7) 0.090(9)
F7 0.053(3) 0.097(4) 0.371(12) 0.167(7) 0.027(5) 0.027(3)
F6 0.116(10) 0.028(5) 0.091(8) 0.008(5) 0.083(8) -0.008(6)

loop_
_atom_type_symbol
_atom_type_description
_atom_type_scat_dispersion_real
_atom_type_scat_dispersion_imag
_atom_type_scat_source
C C 0.0033 0.0016 'International Tables Vol C Tables 4.2.6.8 and 6.1.1.4'
H H 0.0000 0.0000 'International Tables Vol C Tables 4.2.6.8 and 6.1.1.4'
B B 0.0013 0.0007 'International Tables Vol C Tables 4.2.6.8 and 6.1.1.4'
N N 0.0061 0.0033 'International Tables Vol C Tables 4.2.6.8 and 6.1.1.4'
O O 0.0106 0.0060 'International Tables Vol C Tables 4.2.6.8 and 6.1.1.4'
F F 0.0171 0.0103 'International Tables Vol C Tables 4.2.6.8 and 6.1.1.4'
Fe Fe 0.3463 0.8444 'International Tables Vol C Tables 4.2.6.8 and 6.1.1.4'
Co Co 0.3494 0.9721 'International Tables Vol C Tables 4.2.6.8 and 6.1.1.4'

loop_
_geom_angle_atom_site_label_1
_geom_angle_atom_site_label_2
_geom_angle_atom_site_label_3
_geom_angle
_geom_angle_site_symmetry_1
_geom_angle_site_symmetry_3
_geom_angle_publ_flag
N5 Co1 N2 177.60(18) . . ?
N5 Co1 N6 79.95(19) . . ?
N2 Co1 N6 102.45(19) . . ?
N5 Co1 N4 80.06(18) . . ?
N2 Co1 N4 97.55(18) . . ?
N6 Co1 N4 160.01(19) . . ?
N5 Co1 N3 101.58(17) . . ?
N2 Co1 N3 78.65(18) . . ?
N6 Co1 N3 91.33(17) . . ?
N4 Co1 N3 92.77(17) . . ?
N5 Co1 N1 101.24(19) . . ?
N2 Co1 N1 78.60(19) . . ?
N6 Co1 N1 91.44(16) . . ?
N4 Co1 N1 92.34(17) . . ?
N3 Co1 N1 157.15(18) . . ?
C25 N5 C21 119.5(5) . . ?
C25 N5 Co1 120.6(4) . . ?
C21 N5 Co1 119.9(3) . . ?
N2 C6 C7 122.4(5) 2_565 . ?
N2 C6 C5 113.1(4) 2_565 2_565 ?
C7 C6 C5 124.5(4) . 2_565 ?
C23 O2 C47 119.7(4) . . ?
C10 N2 C6 118.8(4) . 2_565 ?
C10 N2 Co1 120.3(3) . . ?
C6 N2 Co1 120.4(4) 2_565 . ?
C15 N3 C11 117.4(5) . . ?
C15 N3 Co1 129.2(4) . . ?
C11 N3 Co1 113.1(3) . . ?
C1 N1 C5 119.0(4) . . ?
C1 N1 Co1 128.5(4) . . ?
C5 N1 Co1 112.5(4) . . ?
C16 N4 C20 118.3(5) . . ?
C16 N4 Co1 127.4(4) . . ?
C20 N4 Co1 114.3(3) . . ?
C25 C24 C23 117.3(4) . . ?
N3 C11 C12 122.5(4) . . ?
N3 C11 C10 114.0(5) . . ?
C12 C11 C10 123.4(5) . . ?
C8 O1 C31 117.5(4) . 1_665 ?
O2 C23 C22 115.6(5) . . ?
O2 C23 C24 124.6(4) . . ?
C22 C23 C24 119.8(5) . . ?
C30 N6 C26 117.8(5) 1_545 . ?
C30 N6 Co1 128.1(4) 1_545 . ?
C26 N6 Co1 114.2(4) . . ?
C60 C59 C58 113.8(5) . . ?
C3 C4 C5 120.6(5) . . ?
C19 C18 C17 119.3(5) . . ?
N2 C10 C9 122.3(4) . . ?
N2 C10 C11 113.2(5) . . ?
C9 C10 C11 124.4(5) . . ?
N5 C25 C24 122.6(5) . . ?
N5 C25 C26 111.6(5) . . ?
C24 C25 C26 125.8(4) . . ?
O2 C47 C48 104.8(5) . . ?
C39 C38 C37 113.8(5) . . ?
C18 C19 C20 119.6(5) . . ?
C62 C61 C60 112.4(5) . . ?
C56 C55 C54 113.7(5) . . ?
C50 C49 C48 110.8(5) . . ?
N4 C20 C19 121.7(5) . . ?
N4 C20 C21 113.8(5) . . ?
C19 C20 C21 124.4(5) . . ?
C29 C28 C27 118.8(5) 1_545 . ?
C18 C17 C16 118.8(5) . . ?
C11 C12 C13 118.9(6) . . ?
C57 C56 C55 113.3(5) . . ?
C26 C27 C28 118.5(6) . . ?
C32 C33 C34 114.3(5) . . ?
C56 C57 C58 114.7(5) . . ?
C37 C36 C35 113.8(5) . . ?
C10 C9 C8 118.9(5) . 2_565 ?
C51 C52 C53 115.2(5) . . ?
C21 C22 C23 119.6(5) . . ?
O1 C31 C32 108.2(4) 1_445 . ?
C41 C40 C39 114.0(5) . . ?
C59 C60 C61 112.9(5) . . ?
C53 C54 C55 114.4(5) . . ?
C8 C7 C6 118.2(4) . . ?
N5 C21 C22 121.3(4) . . ?
N5 C21 C20 111.9(5) . . ?
C22 C21 C20 126.8(5) . . ?
C49 C50 C51 115.6(5) . . ?
C52 C51 C50 112.8(5) . . ?
N6 C26 C27 122.4(5) . . ?
N6 C26 C25 113.6(4) . . ?
C27 C26 C25 124.0(5) . . ?
C54 C53 C52 112.2(5) . . ?
C57 C58 C59 112.8(5) . . ?
O1 C8 C7 125.1(4) . . ?
O1 C8 C9 115.6(5) . 2_565 ?
C7 C8 C9 119.3(5) . 2_565 ?
N3 C15 C14 122.5(6) . . ?
C33 C34 C35 115.1(5) . . ?
C36 C35 C34 112.1(4) . . ?
C47 C48 C49 116.6(5) . . ?
C13 C14 C15 119.6(5) . . ?
C28 C29 C30 120.3(6) 1_565 . ?
C43 C44 C45 112.7(6) . . ?
C33 C32 C31 113.8(5) . . ?
C38 C39 C40 113.9(5) . . ?
C14 C13 C12 119.0(6) . . ?
C43 C42 C41 113.3(5) . . ?
N1 C5 C4 120.3(5) . . ?
N1 C5 C6 114.8(4) . 2_565 ?
C4 C5 C6 124.8(5) . 2_565 ?
N4 C16 C17 122.2(5) . . ?
N1 C1 C2 123.1(5) . . ?
C36 C37 C38 112.1(5) . . ?
C3 C2 C1 117.9(5) . . ?
C42 C41 C40 114.9(5) . . ?
N6 C30 C29 122.2(6) 1_565 . ?
C46 C45 C44 113.0(6) . . ?
F7 B2 F5 124.3(7) . . ?
F7 B2 F9 117.0(9) . . ?
F5 B2 F9 118.1(9) . . ?
F7 B2 F6 78.6(9) . . ?
F5 B2 F6 83.2(8) . . ?
F9 B2 F6 101.7(8) . . ?
F7 B2 F8 86.7(8) . . ?
F5 B2 F8 90.1(9) . . ?
F9 B2 F8 101.4(8) . . ?
F6 B2 F8 156.4(8) . . ?
C42 C43 C44 115.0(6) . . ?
F1 B1 F3 111.7(6) . . ?
F1 B1 F2 110.2(5) . . ?
F3 B1 F2 107.5(5) . . ?
F1 B1 F4 110.5(6) . . ?
F3 B1 F4 108.9(5) . . ?
F2 B1 F4 107.9(6) . . ?
C4 C3 C2 119.1(5) . . ?
O3 C64 C63 112.6(5) . . ?
B2 F7 F6 57.4(7) . . ?
B2 F6 F7 44.0(5) . . ?

loop_
_geom_bond_atom_site_label_1
_geom_bond_atom_site_label_2
_geom_bond_distance
_geom_bond_site_symmetry_2
_geom_bond_publ_flag
Co1 N5 1.901(5) . ?
Co1 N2 1.944(5) . ?
Co1 N6 2.024(5) . ?
Co1 N4 2.029(5) . ?
Co1 N3 2.127(5) . ?
Co1 N1 2.130(4) . ?
N5 C25 1.339(6) . ?
N5 C21 1.361(7) . ?
C6 N2 1.351(6) 2_565 ?
C6 C7 1.396(7) . ?
C6 C5 1.477(8) 2_565 ?
F1 B1 1.365(9) . ?
O2 C23 1.343(6) . ?
O2 C47 1.449(6) . ?
N2 C10 1.343(7) . ?
N2 C6 1.351(6) 2_565 ?
N3 C15 1.355(6) . ?
N3 C11 1.357(7) . ?
N1 C1 1.321(7) . ?
N1 C5 1.369(7) . ?
N4 C16 1.342(6) . ?
N4 C20 1.363(6) . ?
C24 C25 1.393(7) . ?
C24 C23 1.410(8) . ?
C11 C12 1.370(8) . ?
C11 C10 1.495(6) . ?
O1 C8 1.344(6) . ?
O1 C31 1.454(6) 1_665 ?
C23 C22 1.381(7) . ?
N6 C30 1.346(8) 1_545 ?
N6 C26 1.363(7) . ?
C59 C60 1.523(8) . ?
C59 C58 1.530(7) . ?
C4 C3 1.364(8) . ?
C4 C5 1.387(7) . ?
C18 C19 1.375(7) . ?
C18 C17 1.379(8) . ?
F2 B1 1.405(7) . ?
C10 C9 1.369(7) . ?
C25 C26 1.484(8) . ?
C47 C48 1.505(8) . ?
C38 C39 1.524(8) . ?
C38 C37 1.537(8) . ?
C19 C20 1.383(8) . ?
C61 C62 1.527(9) . ?
C61 C60 1.537(7) . ?
C55 C56 1.519(8) . ?
C55 C54 1.532(7) . ?
C49 C50 1.511(8) . ?
C49 C48 1.531(7) . ?
C20 C21 1.471(7) . ?
C28 C29 1.371(9) 1_545 ?
C28 C27 1.393(9) . ?
C17 C16 1.401(8) . ?
C12 C13 1.392(7) . ?
C56 C57 1.516(7) . ?
C27 C26 1.386(7) . ?
C33 C32 1.511(7) . ?
C33 C34 1.519(8) . ?
C57 C58 1.523(8) . ?
F3 B1 1.390(8) . ?
C36 C37 1.523(8) . ?
C36 C35 1.530(8) . ?
C9 C8 1.411(7) 2_565 ?
C52 C51 1.519(8) . ?
C52 C53 1.529(7) . ?
C22 C21 1.374(7) . ?
F4 B1 1.408(9) . ?
C31 O1 1.454(6) 1_445 ?
C31 C32 1.514(8) . ?
C40 C41 1.523(8) . ?
C40 C39 1.534(8) . ?
C54 C53 1.522(9) . ?
C7 C8 1.375(8) . ?
C50 C51 1.522(7) . ?
C8 C9 1.411(7) 2_565 ?
C15 C14 1.369(8) . ?
C34 C35 1.542(7) . ?
C14 C13 1.367(8) . ?
C29 C28 1.371(9) 1_565 ?
C29 C30 1.372(8) . ?
C44 C43 1.531(8) . ?
C44 C45 1.533(10) . ?
C42 C43 1.509(9) . ?
C42 C41 1.520(8) . ?
C5 C6 1.477(8) 2_565 ?
C46 C45 1.520(9) . ?
C1 C2 1.395(8) . ?
C2 C3 1.394(8) . ?
C30 N6 1.347(8) 1_565 ?
B2 F7 1.258(11) . ?
B2 F5 1.307(11) . ?
B2 F9 1.325(8) . ?
B2 F6 1.524(14) . ?
B2 F8 1.571(13) . ?
O3 C64 1.433(7) . ?
C64 C63 1.505(8) . ?
F7 F6 1.775(12) . ?
